data_7228330
loop_
_publ_author_name
'Upadhyay, Nitinkumar Satyadev'
'Thorat, Vijaykumar Haridas'
'Sato, Ryota'
'Annamalai, Pratheepkumar'
'Chuang, Shih-Ching'
'Cheng, Chien Hong'

_publ_section_title
;
 Synthesis of Isoquinolones via Rh-Catalyzed C--H Activation of
 Substituted Benzamides Using Air as the Sole Oxidant in Water.
;
_journal_name_full 'Green Chem.'
_journal_paper_doi 10.1039/C7GC01221G
_journal_year 2017
_chemical_formula_sum 'C19 H17 N O3'
_chemical_formula_weight 307.33
_space_group_crystal_system monoclinic
_space_group_IT_number 14
_space_group_name_Hall '-P 2ybc'
_space_group_name_H-M_alt 'P 1 21/c 1'
_symmetry_space_group_name_Hall '-P 2ybc'
_symmetry_space_group_name_H-M 'P 1 21/c 1'
_atom_sites_solution_hydrogens geom
_audit_creation_method SHELXL-2014/6
_audit_update_record
;
2017-01-12 deposited with the CCDC.
2017-05-26 downloaded from the CCDC.
;
_cell_angle_alpha 90
_cell_angle_beta 107.666(2)
_cell_angle_gamma 90
_cell_formula_units_Z 4
_cell_length_a 9.4992(7)
_cell_length_b 12.0176(9)
_cell_length_c 14.7148(11)
_cell_measurement_reflns_used 1817
_cell_measurement_temperature 296(2)
_cell_measurement_theta_max 21.8739
_cell_measurement_theta_min 2.8396
_cell_volume 1600.6(2)
_computing_cell_refinement 'SAINT V8.34A (Bruker AXS Inc., 2013)'
_computing_data_collection 'Bruker APEX2'
_computing_data_reduction 'SAINT V8.34A (Bruker AXS Inc., 2013)'
_computing_molecular_graphics 'Bruker SHELXTL'
_computing_publication_material 'Bruker SHELXTL'
_computing_structure_refinement 'SHELXL-2014/6 (Sheldrick, 2014)'
_computing_structure_solution 'SHELXS-97 (Sheldrick 2008)'
_diffrn_ambient_temperature 296(2)
_diffrn_detector_area_resol_mean 8.3333
_diffrn_measured_fraction_theta_full 0.998
_diffrn_measured_fraction_theta_max 0.997
_diffrn_measurement_device_type 'Bruker APEX-II CCD'
_diffrn_measurement_method '\f and \w scans'
_diffrn_radiation_type MoK\a
_diffrn_radiation_wavelength 0.71073
_diffrn_reflns_av_R_equivalents 0.0487
_diffrn_reflns_av_unetI/netI 0.0449
_diffrn_reflns_Laue_measured_fraction_full 0.998
_diffrn_reflns_Laue_measured_fraction_max 0.997
_diffrn_reflns_limit_h_max 11
_diffrn_reflns_limit_h_min -11
_diffrn_reflns_limit_k_max 15
_diffrn_reflns_limit_k_min -14
_diffrn_reflns_limit_l_max 18
_diffrn_reflns_limit_l_min -18
_diffrn_reflns_number 13301
_diffrn_reflns_point_group_measured_fraction_full 0.998
_diffrn_reflns_point_group_measured_fraction_max 0.997
_diffrn_reflns_theta_full 25.242
_diffrn_reflns_theta_max 26.457
_diffrn_reflns_theta_min 2.232
_exptl_absorpt_coefficient_mu 0.087
_exptl_absorpt_correction_T_max 0.9485
_exptl_absorpt_correction_T_min 0.8834
_exptl_absorpt_correction_type multi-scan
_exptl_absorpt_process_details 'SADABS V2014/4 (Bruker AXS Inc.)'
_exptl_crystal_colour Colorless
_exptl_crystal_density_diffrn 1.275
_exptl_crystal_density_meas ?
_exptl_crystal_density_method 'not measured'
_exptl_crystal_description Lump
_exptl_crystal_F_000 648
_exptl_crystal_size_max 0.22
_exptl_crystal_size_mid 0.18
_exptl_crystal_size_min 0.16
_refine_diff_density_max 0.309
_refine_diff_density_min -0.329
_refine_diff_density_rms 0.040
_refine_ls_extinction_method none
_refine_ls_goodness_of_fit_ref 1.030
_refine_ls_hydrogen_treatment constr
_refine_ls_matrix_type full
_refine_ls_number_parameters 210
_refine_ls_number_reflns 3284
_refine_ls_number_restraints 0
_refine_ls_restrained_S_all 1.030
_refine_ls_R_factor_all 0.1079
_refine_ls_R_factor_gt 0.0588
_refine_ls_shift/su_max 0.000
_refine_ls_shift/su_mean 0.000
_refine_ls_structure_factor_coef Fsqd
_refine_ls_weighting_details 'w=1/[\s^2^(Fo^2^)+(0.0712P)^2^+0.5825P] where P=(Fo^2^+2Fc^2^)/3'
_refine_ls_weighting_scheme calc
_refine_ls_wR_factor_gt 0.1424
_refine_ls_wR_factor_ref 0.1690
_reflns_Friedel_coverage 0.000
_reflns_number_gt 1935
_reflns_number_total 3284
_reflns_threshold_expression 'I > 2\s(I)'
_cod_data_source_file c7gc01221g2.cif
_cod_data_source_block mo_160743_0m_a
_cod_depositor_comments
;
The following automatic conversions were performed:

'_exptl_crystal_density_meas' value 'not measured' was changed to '?'
- the value is perceived as not measured.

Automatic conversion script
Id: cif_fix_values 4973 2017-02-22 13:04:09Z antanas 
;
_cod_database_code 7228330
_shelx_space_group_comment
;
The symmetry employed for this shelxl refinement is uniquely defined
by the following loop, which should always be used as a source of
symmetry information in preference to the above space-group names.
They are only intended as comments.
;
_shelxl_version_number 2014/6

loop_
_space_group_symop_operation_xyz
'x, y, z'
'-x, y+1/2, -z+1/2'
'-x, -y, -z'
'x, -y-1/2, z-1/2'

loop_
_atom_site_label
_atom_site_type_symbol
_atom_site_fract_x
_atom_site_fract_y
_atom_site_fract_z
_atom_site_U_iso_or_equiv
_atom_site_adp_type
_atom_site_occupancy
_atom_site_site_symmetry_order
_atom_site_calc_flag
_atom_site_refinement_flags_posn
_atom_site_refinement_flags_adp
C1 C 0.8188(3) 0.4046(2) 0.43500(18) 0.0485(6) Uani 1 1 d . .
C2 C 0.8354(2) 0.3165(2) 0.50581(17) 0.0446(6) Uani 1 1 d . .
C3 C 0.8687(3) 0.2081(2) 0.4823(2) 0.0590(7) Uani 1 1 d . .
H3 H 0.8796 0.1939 0.4227 0.071 Uiso 1 1 calc R U
C4 C 0.8852(3) 0.1239(2) 0.5470(2) 0.0668(8) Uani 1 1 d . .
H4 H 0.9078 0.0524 0.5316 0.080 Uiso 1 1 calc R U
C5 C 0.8681(3) 0.1449(2) 0.6356(2) 0.0623(8) Uani 1 1 d . .
H5 H 0.8794 0.0872 0.6794 0.075 Uiso 1 1 calc R U
C6 C 0.8349(3) 0.2491(2) 0.65950(19) 0.0521(6) Uani 1 1 d . .
H6 H 0.8230 0.2617 0.7191 0.063 Uiso 1 1 calc R U
C7 C 0.8185(2) 0.33765(19) 0.59486(17) 0.0422(6) Uani 1 1 d . .
C8 C 0.7792(2) 0.44973(19) 0.61513(16) 0.0404(6) Uani 1 1 d . .
C9 C 0.7614(2) 0.53112(18) 0.54892(16) 0.0399(5) Uani 1 1 d . .
C10 C 0.7736(3) 0.5990(2) 0.39166(19) 0.0651(8) Uani 1 1 d . .
H10A H 0.8313 0.5795 0.3506 0.098 Uiso 1 1 calc R U
H10B H 0.8106 0.6669 0.4247 0.098 Uiso 1 1 calc R U
H10C H 0.6723 0.6090 0.3542 0.098 Uiso 1 1 calc R U
C11 C 0.7226(3) 0.64770(18) 0.56654(17) 0.0425(6) Uani 1 1 d . .
C12 C 0.5807(3) 0.6878(2) 0.5274(2) 0.0564(7) Uani 1 1 d . .
H12 H 0.5078 0.6415 0.4896 0.068 Uiso 1 1 calc R U
C13 C 0.5466(3) 0.7958(2) 0.5439(2) 0.0669(8) Uani 1 1 d . .
H13 H 0.4507 0.8220 0.5178 0.080 Uiso 1 1 calc R U
C14 C 0.6542(3) 0.8650(2) 0.5991(2) 0.0696(8) Uani 1 1 d . .
H14 H 0.6316 0.9382 0.6095 0.084 Uiso 1 1 calc R U
C15 C 0.7951(3) 0.8255(2) 0.6387(2) 0.0663(8) Uani 1 1 d . .
H15 H 0.8677 0.8720 0.6765 0.080 Uiso 1 1 calc R U
C16 C 0.8299(3) 0.7174(2) 0.62277(19) 0.0516(6) Uani 1 1 d . .
H16 H 0.9257 0.6912 0.6499 0.062 Uiso 1 1 calc R U
C17 C 0.7644(3) 0.4743(2) 0.71049(19) 0.0491(6) Uani 1 1 d . .
C18 C 0.6221(6) 0.5598(5) 0.7978(3) 0.162(3) Uani 1 1 d . .
H18A H 0.5824 0.5018 0.8289 0.194 Uiso 1 1 calc R U
H18B H 0.7195 0.5791 0.8393 0.194 Uiso 1 1 calc R U
C19 C 0.5343(8) 0.6495(5) 0.7848(4) 0.169(2) Uani 1 1 d . .
H19A H 0.5724 0.7064 0.7529 0.254 Uiso 1 1 calc R U
H19B H 0.5314 0.6766 0.8455 0.254 Uiso 1 1 calc R U
H19C H 0.4364 0.6295 0.7465 0.254 Uiso 1 1 calc R U
N1 N 0.7834(2) 0.50961(16) 0.46121(14) 0.0461(5) Uani 1 1 d . .
O3 O 0.6349(2) 0.5168(2) 0.70603(15) 0.0842(7) Uani 1 1 d . .
O1 O 0.8355(2) 0.39052(17) 0.35648(14) 0.0722(6) Uani 1 1 d . .
O2 O 0.8603(2) 0.45631(17) 0.78449(13) 0.0701(6) Uani 1 1 d . .

loop_
_atom_site_aniso_label
_atom_site_aniso_U_11
_atom_site_aniso_U_22
_atom_site_aniso_U_33
_atom_site_aniso_U_23
_atom_site_aniso_U_13
_atom_site_aniso_U_12
C1 0.0464(14) 0.0555(16) 0.0459(14) -0.0057(12) 0.0172(12) 0.0021(11)
C2 0.0398(13) 0.0436(14) 0.0499(14) -0.0048(11) 0.0131(11) 0.0008(10)
C3 0.0605(17) 0.0579(17) 0.0633(17) -0.0135(15) 0.0255(14) 0.0040(13)
C4 0.0712(19) 0.0416(15) 0.088(2) -0.0063(16) 0.0255(17) 0.0109(13)
C5 0.0694(18) 0.0447(16) 0.0688(19) 0.0037(14) 0.0152(15) 0.0055(13)
C6 0.0563(15) 0.0451(15) 0.0518(15) -0.0002(12) 0.0119(12) 0.0011(12)
C7 0.0392(12) 0.0413(13) 0.0439(13) -0.0035(11) 0.0094(10) 0.0000(10)
C8 0.0418(13) 0.0391(13) 0.0385(13) -0.0034(10) 0.0095(10) -0.0008(10)
C9 0.0368(12) 0.0423(13) 0.0385(13) -0.0042(11) 0.0083(10) -0.0012(10)
C10 0.085(2) 0.0642(19) 0.0497(16) 0.0121(14) 0.0261(15) 0.0031(15)
C11 0.0432(13) 0.0397(13) 0.0444(13) 0.0021(11) 0.0130(11) 0.0001(10)
C12 0.0470(15) 0.0479(15) 0.0675(18) -0.0033(13) 0.0073(13) 0.0006(12)
C13 0.0530(17) 0.0564(18) 0.090(2) 0.0044(16) 0.0193(16) 0.0129(14)
C14 0.076(2) 0.0421(16) 0.097(2) -0.0078(16) 0.0349(18) 0.0066(15)
C15 0.0648(18) 0.0473(16) 0.084(2) -0.0160(15) 0.0179(16) -0.0090(14)
C16 0.0437(14) 0.0482(15) 0.0594(16) -0.0057(12) 0.0104(12) -0.0019(11)
C17 0.0635(17) 0.0400(14) 0.0467(15) 0.0007(12) 0.0210(14) -0.0003(12)
C18 0.198(5) 0.235(6) 0.093(3) 0.043(4) 0.105(4) 0.126(5)
C19 0.256(8) 0.148(5) 0.128(4) -0.049(4) 0.094(5) 0.020(5)
N1 0.0521(12) 0.0470(12) 0.0400(11) 0.0023(9) 0.0150(10) 0.0024(9)
O3 0.0889(16) 0.1143(18) 0.0633(13) 0.0142(12) 0.0437(12) 0.0332(14)
O1 0.0958(15) 0.0788(14) 0.0527(12) -0.0035(10) 0.0385(11) 0.0130(11)
O2 0.0903(15) 0.0712(14) 0.0424(11) -0.0021(10) 0.0106(11) 0.0024(11)

loop_
_atom_type_symbol
_atom_type_description
_atom_type_scat_dispersion_real
_atom_type_scat_dispersion_imag
_atom_type_scat_source
C C 0.0033 0.0016 'International Tables Vol C Tables 4.2.6.8 and 6.1.1.4'
H H 0.0000 0.0000 'International Tables Vol C Tables 4.2.6.8 and 6.1.1.4'
N N 0.0061 0.0033 'International Tables Vol C Tables 4.2.6.8 and 6.1.1.4'
O O 0.0106 0.0060 'International Tables Vol C Tables 4.2.6.8 and 6.1.1.4'

loop_
_geom_angle_atom_site_label_1
_geom_angle_atom_site_label_2
_geom_angle_atom_site_label_3
_geom_angle
O1 C1 N1 119.9(2)
O1 C1 C2 123.7(2)
N1 C1 C2 116.3(2)
C7 C2 C3 120.0(2)
C7 C2 C1 121.4(2)
C3 C2 C1 118.6(2)
C4 C3 C2 120.1(3)
C4 C3 H3 120.0
C2 C3 H3 120.0
C3 C4 C5 120.0(3)
C3 C4 H4 120.0
C5 C4 H4 120.0
C6 C5 C4 120.8(3)
C6 C5 H5 119.6
C4 C5 H5 119.6
C5 C6 C7 120.5(3)
C5 C6 H6 119.7
C7 C6 H6 119.7
C2 C7 C6 118.6(2)
C2 C7 C8 118.2(2)
C6 C7 C8 123.1(2)
C9 C8 C7 120.4(2)
C9 C8 C17 120.7(2)
C7 C8 C17 118.9(2)
C8 C9 N1 120.8(2)
C8 C9 C11 122.5(2)
N1 C9 C11 116.7(2)
N1 C10 H10A 109.5
N1 C10 H10B 109.5
H10A C10 H10B 109.5
N1 C10 H10C 109.5
H10A C10 H10C 109.5
H10B C10 H10C 109.5
C12 C11 C16 119.1(2)
C12 C11 C9 121.1(2)
C16 C11 C9 119.8(2)
C13 C12 C11 120.4(2)
C13 C12 H12 119.8
C11 C12 H12 119.8
C14 C13 C12 120.1(3)
C14 C13 H13 119.9
C12 C13 H13 119.9
C15 C14 C13 119.8(3)
C15 C14 H14 120.1
C13 C14 H14 120.1
C14 C15 C16 120.5(3)
C14 C15 H15 119.8
C16 C15 H15 119.8
C15 C16 C11 120.1(2)
C15 C16 H16 120.0
C11 C16 H16 120.0
O2 C17 O3 123.5(2)
O2 C17 C8 123.7(2)
O3 C17 C8 112.7(2)
C19 C18 O3 111.6(4)
C19 C18 H18A 109.3
O3 C18 H18A 109.3
C19 C18 H18B 109.3
O3 C18 H18B 109.3
H18A C18 H18B 108.0
C18 C19 H19A 109.5
C18 C19 H19B 109.5
H19A C19 H19B 109.5
C18 C19 H19C 109.5
H19A C19 H19C 109.5
H19B C19 H19C 109.5
C1 N1 C9 122.8(2)
C1 N1 C10 116.1(2)
C9 N1 C10 121.0(2)
C17 O3 C18 115.0(3)

loop_
_geom_bond_atom_site_label_1
_geom_bond_atom_site_label_2
_geom_bond_distance
C1 O1 1.225(3)
C1 N1 1.390(3)
C1 C2 1.460(3)
C2 C7 1.391(3)
C2 C3 1.408(3)
C3 C4 1.366(4)
C3 H3 0.9300
C4 C5 1.385(4)
C4 H4 0.9300
C5 C6 1.363(4)
C5 H5 0.9300
C6 C7 1.404(3)
C6 H6 0.9300
C7 C8 1.453(3)
C8 C9 1.354(3)
C8 C17 1.482(3)
C9 N1 1.393(3)
C9 C11 1.491(3)
C10 N1 1.467(3)
C10 H10A 0.9600
C10 H10B 0.9600
C10 H10C 0.9600
C11 C12 1.381(3)
C11 C16 1.383(3)
C12 C13 1.378(4)
C12 H12 0.9300
C13 C14 1.375(4)
C13 H13 0.9300
C14 C15 1.372(4)
C14 H14 0.9300
C15 C16 1.378(4)
C15 H15 0.9300
C16 H16 0.9300
C17 O2 1.208(3)
C17 O3 1.315(3)
C18 C19 1.340(6)
C18 O3 1.484(5)
C18 H18A 0.9700
C18 H18B 0.9700
C19 H19A 0.9600
C19 H19B 0.9600
C19 H19C 0.9600
